data_9002725
loop_
_publ_author_name
'Menchetti, S.'
'Bindi, L.'
'Bonazzi, P.'
'Olmi, F.'

_publ_section_title
;
 Disordered distribution of Cu in the crystal structure of leightonite,
 K2Ca2Cu(SO4)4.2H2O
;
_journal_name_full 'American Mineralogist'
_journal_page_first 721
_journal_page_last 725
_journal_volume 87
_journal_year 2002
_chemical_formula_sum 'Ca Cu0.68 H4 K O9 S2'
_chemical_name_mineral Leightonite
_space_group_IT_number 15
_symmetry_space_group_name_Hall '-C 2yc'
_symmetry_space_group_name_H-M 'C 1 2/c 1'
_cell_angle_alpha 90
_cell_angle_beta 125.21
_cell_angle_gamma 90
_cell_formula_units_Z 4
_cell_length_a 11.654
_cell_length_b 7.497
_cell_length_c 10.097
_cell_volume 720.776
_database_code_amcsd 0002814
_exptl_crystal_density_diffrn 3.083
_cod_original_formula_sum 'K O9 Ca Cu.68 S2 H4'
_cod_database_code 9002725

loop_
_space_group_symop_operation_xyz
x,y,z
1/2+x,1/2+y,z
x,-y,1/2+z
1/2+x,1/2-y,1/2+z
-x,y,1/2-z
1/2-x,1/2+y,1/2-z
-x,-y,-z
1/2-x,1/2-y,-z

loop_
_atom_site_aniso_label
_atom_site_aniso_U_11
_atom_site_aniso_U_22
_atom_site_aniso_U_33
_atom_site_aniso_U_12
_atom_site_aniso_U_13
_atom_site_aniso_U_23
K 0.01860 0.01550 0.02100 -0.00010 0.01170 -0.00270
Wat 0.01860 0.01550 0.02100 -0.00010 0.01170 -0.00270
Ca 0.01010 0.00940 0.01330 0.00000 0.00620 0.00000
Cu1 0.01020 0.00940 0.01260 -0.00360 0.00540 -0.00070
Cu2 0.01200 0.01100 0.02000 -0.00300 0.01000 0.01100
S 0.00790 0.01080 0.00810 -0.00170 0.00350 -0.00040
O1 0.01500 0.02200 0.01300 0.00400 0.00800 -0.00200
O2 0.01800 0.01500 0.01600 -0.00300 0.00800 -0.00400
O3 0.00700 0.02200 0.01500 0.00400 0.00400 0.00100
O4 0.01900 0.01800 0.01800 0.00900 0.01000 0.01100

loop_
_atom_site_label
_atom_site_fract_x
_atom_site_fract_y
_atom_site_fract_z
_atom_site_occupancy
_atom_site_U_iso_or_equiv
_atom_site_type_symbol
_atom_site_attached_hydrogens
K 0.58890 0.62230 0.42640 0.50000 0.01820 K 0
Wat 0.58890 0.62230 0.42640 0.50000 0.01820 O 2
Ca 0.50000 0.12610 0.25000 1.00000 0.01120 Ca 0
Cu1 0.25000 0.75000 0.00000 0.37000 0.01140 Cu 0
Cu2 0.00000 0.00000 0.00000 0.31000 0.01350 Cu 0
S 0.69350 0.12280 0.63740 1.00000 0.00960 S 0
O1 0.85440 0.59140 0.75790 1.00000 0.01670 O 0
O2 0.65990 -0.03170 0.52900 1.00000 0.01770 O 0
O3 0.65460 0.65580 0.76240 1.00000 0.01610 O 0
O4 0.61630 0.27600 0.52890 1.00000 0.01850 O 0

loop_
_cod_changelog_entry_id
_cod_changelog_entry_author
_cod_changelog_entry_date
_cod_changelog_entry_text
1
;cod-tools version 3.8.0
Id: cif_guess_AMCSD_atom_types 9581 2023-05-17 12:35:41Z saulius
;
2023-05-18T11:37:20+03:00
;Derived atom types and hydrogen counts
from atom names that follow the AMCSD naming convention
(Wat == water, O-H == hydroxyl).
;

loop_
_cod_related_entry_id
_cod_related_entry_database
_cod_related_entry_code
1 AMCSD 0002814
